data_4067849
loop_
_publ_author_name
'Nguyen, Duc Hanh'
'Bayardon, J\'er\^ome'
'Salomon-Bertrand, Christine'
'Jug\'e, Sylvain'
'Kalck, Philippe'
'Daran, Jean-Claude'
'Urrutigoity, Martine'
'Gouygou, Maryse'

_publ_section_title
;
 Modular Phosphole-Methano-Bridged-Phosphine(Borane) Ligands. Application
 to Rhodium-Catalyzed Reactions
;
_journal_issue 3
_journal_name_full Organometallics
_journal_page_first 857
_journal_paper_doi 10.1021/om2008265
_journal_volume 31
_journal_year 2012
_chemical_formula_moiety 'C21 H27 B P2'
_chemical_formula_sum 'C21 H27 B P2'
_chemical_formula_weight 352.18
_chemical_name_systematic
; 
 ? 
;
_space_group_IT_number 2
_symmetry_cell_setting triclinic
_symmetry_space_group_name_Hall '-P 1'
_symmetry_space_group_name_H-M 'P -1'
_atom_sites_solution_hydrogens geom
_atom_sites_solution_primary direct
_atom_sites_solution_secondary difmap
_audit_creation_method SHELXL-97
_cell_angle_alpha 69.43
_cell_angle_beta 76.71
_cell_angle_gamma 83.30
_cell_formula_units_Z 2
_cell_length_a 6.905
_cell_length_b 11.867
_cell_length_c 13.532
_cell_measurement_reflns_used 9998
_cell_measurement_temperature 180(2)
_cell_measurement_theta_max 41.29
_cell_measurement_theta_min 3.03
_cell_volume 1009.552
_computing_cell_refinement APEX2
_computing_data_collection 'APEX2 (Bruker, 2007)'
_computing_data_reduction 'SAINT (Bruker, 2007)'
_computing_molecular_graphics 'ORTEPIII (Burnett & Johnson, 1996); ORTEP-3 for Windows (Farrugia, 1997)'
_computing_publication_material 'WinGX publication routines (Farrugia, 1999)'
_computing_structure_refinement 'SHELXL-97 (Sheldrick, 2008)'
_computing_structure_solution 'SIR-97 (Altomare et al., 1999)'
_diffrn_ambient_temperature 180(2)
_diffrn_measured_fraction_theta_full 0.992
_diffrn_measured_fraction_theta_max 0.992
_diffrn_measurement_device_type 'CCD area detector, APEXII'
_diffrn_measurement_method '\f and \w scans'
_diffrn_radiation_monochromator graphite
_diffrn_radiation_source 'sealed tube'
_diffrn_radiation_type MoK\a
_diffrn_radiation_wavelength 0.71073
_diffrn_reflns_av_R_equivalents 0.0348
_diffrn_reflns_av_sigmaI/netI 0.0332
_diffrn_reflns_limit_h_max 9
_diffrn_reflns_limit_h_min -9
_diffrn_reflns_limit_k_max 16
_diffrn_reflns_limit_k_min -16
_diffrn_reflns_limit_l_max 19
_diffrn_reflns_limit_l_min -19
_diffrn_reflns_number 24489
_diffrn_reflns_theta_full 30.51
_diffrn_reflns_theta_max 30.51
_diffrn_reflns_theta_min 1.64
_exptl_absorpt_coefficient_mu 0.215
_exptl_absorpt_correction_T_max 1.0
_exptl_absorpt_correction_T_min 0.587
_exptl_absorpt_correction_type multi-scan
_exptl_absorpt_process_details 'SADABS (Bruker, 2007)'
_exptl_crystal_colour colourless
_exptl_crystal_density_diffrn 1.159
_exptl_crystal_density_method 'not measured'
_exptl_crystal_description needle
_exptl_crystal_F_000 376
_exptl_crystal_size_max 1.25
_exptl_crystal_size_mid 0.5
_exptl_crystal_size_min 0.25
_refine_diff_density_max 0.500
_refine_diff_density_min -0.345
_refine_diff_density_rms 0.071
_refine_ls_extinction_method none
_refine_ls_goodness_of_fit_ref 1.145
_refine_ls_hydrogen_treatment constr
_refine_ls_matrix_type full
_refine_ls_number_parameters 217
_refine_ls_number_reflns 6116
_refine_ls_number_restraints 0
_refine_ls_restrained_S_all 1.145
_refine_ls_R_factor_all 0.0565
_refine_ls_R_factor_gt 0.0451
_refine_ls_shift/su_max 0.000
_refine_ls_shift/su_mean 0.000
_refine_ls_structure_factor_coef Fsqd
_refine_ls_weighting_details 'calc w=1/[\s^2^(Fo^2^)+(0.0301P)^2^+0.9773P] where P=(Fo^2^+2Fc^2^)/3'
_refine_ls_weighting_scheme calc
_refine_ls_wR_factor_gt 0.1151
_refine_ls_wR_factor_ref 0.1257
_reflns_number_gt 5219
_reflns_number_total 6116
_reflns_threshold_expression I>2\s(I)
_cod_data_source_file om2008265_si_002.cif
_cod_data_source_block 4c
_cod_original_cell_volume 1009.6
_cod_database_code 4067849

loop_
_symmetry_equiv_pos_as_xyz
'x, y, z'
'-x, -y, -z'

loop_
_atom_site_label
_atom_site_type_symbol
_atom_site_fract_x
_atom_site_fract_y
_atom_site_fract_z
_atom_site_U_iso_or_equiv
_atom_site_adp_type
_atom_site_occupancy
_atom_site_symmetry_multiplicity
_atom_site_calc_flag
_atom_site_refinement_flags
P1 P 0.56749(6) 0.86070(4) 0.30122(3) 0.02048(10) Uani 1 1 d .
P2 P 0.63575(6) 0.71581(4) 0.15166(3) 0.01917(10) Uani 1 1 d .
B1 B 0.3639(3) 0.7369(2) 0.13596(19) 0.0322(4) Uani 1 1 d .
H11 H 0.2761 0.7548 0.2066 0.048 Uiso 1 1 d R
H12 H 0.3634 0.8145 0.0627 0.048 Uiso 1 1 d R
H13 H 0.3276 0.6571 0.1222 0.048 Uiso 1 1 d R
C1 C 0.4482(2) 1.00835(14) 0.26272(13) 0.0230(3) Uani 1 1 d .
C2 C 0.5132(3) 1.07573(14) 0.31064(13) 0.0239(3) Uani 1 1 d .
C3 C 0.6812(3) 1.01991(15) 0.36375(13) 0.0243(3) Uani 1 1 d .
C4 C 0.7415(2) 0.90916(15) 0.35738(13) 0.0226(3) Uani 1 1 d .
C5 C 0.7194(2) 0.84372(14) 0.17312(13) 0.0222(3) Uani 1 1 d .
H5A H 0.7047 0.9180 0.1118 0.027 Uiso 1 1 calc R
H5B H 0.8619 0.8310 0.1776 0.027 Uiso 1 1 calc R
C11 C 0.2876(3) 1.04234(18) 0.19813(17) 0.0333(4) Uani 1 1 d .
H11A H 0.1904 1.0985 0.2233 0.050 Uiso 1 1 d R
H11B H 0.2208 0.9698 0.2071 0.050 Uiso 1 1 d R
H11C H 0.3466 1.0809 0.1218 0.050 Uiso 1 1 d R
C21 C 0.4223(3) 1.19626(17) 0.31400(17) 0.0347(4) Uani 1 1 d .
H21A H 0.3108 1.2178 0.2763 0.052 Uiso 1 1 d R
H21B H 0.5229 1.2575 0.2787 0.052 Uiso 1 1 d R
H21C H 0.3739 1.1920 0.3892 0.052 Uiso 1 1 d R
C31 C 0.7735(3) 1.08428(18) 0.41834(17) 0.0354(4) Uani 1 1 d .
H31A H 0.8823 1.0336 0.4490 0.053 Uiso 1 1 d R
H31B H 0.6725 1.1008 0.4761 0.053 Uiso 1 1 d R
H31C H 0.8259 1.1604 0.3656 0.053 Uiso 1 1 d R
C41 C 0.9078(3) 0.82797(17) 0.40139(15) 0.0307(4) Uani 1 1 d .
H41A H 0.9850 0.8716 0.4277 0.046 Uiso 1 1 d R
H41B H 0.9947 0.8023 0.3443 0.046 Uiso 1 1 d R
H41C H 0.8521 0.7571 0.4609 0.046 Uiso 1 1 d R
C211 C 0.8032(2) 0.69366(14) 0.03495(12) 0.0208(3) Uani 1 1 d .
C212 C 0.9877(3) 0.74584(17) -0.00735(14) 0.0271(3) Uani 1 1 d .
H212 H 1.0292 0.7961 0.0246 0.033 Uiso 1 1 calc R
C213 C 1.1116(3) 0.72472(19) -0.09620(16) 0.0341(4) Uani 1 1 d .
H213 H 1.2374 0.7608 -0.1248 0.041 Uiso 1 1 calc R
C214 C 1.0530(3) 0.65152(18) -0.14322(15) 0.0342(4) Uani 1 1 d .
H214 H 1.1382 0.6373 -0.2040 0.041 Uiso 1 1 calc R
C215 C 0.8698(3) 0.59907(18) -0.10150(16) 0.0342(4) Uani 1 1 d .
H215 H 0.8299 0.5483 -0.1334 0.041 Uiso 1 1 calc R
C216 C 0.7441(3) 0.62023(16) -0.01318(15) 0.0293(3) Uani 1 1 d .
H216 H 0.6178 0.5848 0.0146 0.035 Uiso 1 1 calc R
C221 C 0.6840(2) 0.58788(14) 0.26658(12) 0.0208(3) Uani 1 1 d .
C222 C 0.5311(3) 0.51193(16) 0.33019(14) 0.0273(3) Uani 1 1 d .
H222 H 0.4030 0.5259 0.3125 0.033 Uiso 1 1 calc R
C223 C 0.5657(3) 0.41503(17) 0.42009(16) 0.0341(4) Uani 1 1 d .
H223 H 0.4607 0.3632 0.4634 0.041 Uiso 1 1 calc R
C224 C 0.7512(3) 0.39392(17) 0.44652(16) 0.0349(4) Uani 1 1 d .
H224 H 0.7735 0.3283 0.5083 0.042 Uiso 1 1 calc R
C225 C 0.9046(3) 0.46866(18) 0.38269(16) 0.0348(4) Uani 1 1 d .
H225 H 1.0326 0.4538 0.4005 0.042 Uiso 1 1 calc R
C226 C 0.8722(3) 0.56563(16) 0.29244(15) 0.0283(3) Uani 1 1 d .
H226 H 0.9782 0.6164 0.2486 0.034 Uiso 1 1 calc R

loop_
_atom_site_aniso_label
_atom_site_aniso_U_11
_atom_site_aniso_U_22
_atom_site_aniso_U_33
_atom_site_aniso_U_23
_atom_site_aniso_U_13
_atom_site_aniso_U_12
P1 0.02331(19) 0.01715(18) 0.01935(18) -0.00503(14) -0.00320(14) -0.00028(13)
P2 0.01721(18) 0.02094(18) 0.02037(18) -0.00754(14) -0.00418(13) -0.00201(13)
B1 0.0201(8) 0.0383(11) 0.0418(11) -0.0156(9) -0.0109(8) 0.0002(7)
C1 0.0234(7) 0.0208(7) 0.0220(7) -0.0052(5) -0.0039(6) 0.0025(5)
C2 0.0281(8) 0.0193(7) 0.0214(7) -0.0061(6) -0.0022(6) 0.0017(6)
C3 0.0283(8) 0.0237(7) 0.0220(7) -0.0096(6) -0.0041(6) -0.0013(6)
C4 0.0245(7) 0.0233(7) 0.0190(7) -0.0059(5) -0.0058(5) 0.0015(6)
C5 0.0239(7) 0.0205(7) 0.0224(7) -0.0087(6) -0.0016(6) -0.0035(5)
C11 0.0320(9) 0.0297(9) 0.0371(10) -0.0069(7) -0.0143(7) 0.0038(7)
C21 0.0418(10) 0.0227(8) 0.0389(10) -0.0133(7) -0.0063(8) 0.0069(7)
C31 0.0449(11) 0.0331(9) 0.0356(10) -0.0172(8) -0.0130(8) -0.0027(8)
C41 0.0310(9) 0.0311(9) 0.0307(8) -0.0101(7) -0.0118(7) 0.0063(7)
C211 0.0226(7) 0.0207(7) 0.0194(6) -0.0067(5) -0.0064(5) 0.0014(5)
C212 0.0231(7) 0.0340(9) 0.0266(8) -0.0134(7) -0.0040(6) -0.0017(6)
C213 0.0287(9) 0.0412(10) 0.0301(9) -0.0141(8) 0.0021(7) -0.0023(7)
C214 0.0424(10) 0.0342(9) 0.0237(8) -0.0124(7) -0.0019(7) 0.0067(8)
C215 0.0485(11) 0.0300(9) 0.0287(8) -0.0159(7) -0.0091(8) 0.0017(8)
C216 0.0348(9) 0.0282(8) 0.0282(8) -0.0125(7) -0.0070(7) -0.0038(7)
C221 0.0229(7) 0.0196(7) 0.0206(7) -0.0086(5) -0.0022(5) -0.0023(5)
C222 0.0262(8) 0.0249(8) 0.0293(8) -0.0076(6) -0.0020(6) -0.0071(6)
C223 0.0411(10) 0.0245(8) 0.0311(9) -0.0048(7) 0.0003(7) -0.0099(7)
C224 0.0481(11) 0.0227(8) 0.0288(9) -0.0048(7) -0.0069(8) 0.0036(7)
C225 0.0336(9) 0.0329(9) 0.0342(9) -0.0056(7) -0.0118(7) 0.0049(7)
C226 0.0251(8) 0.0272(8) 0.0301(8) -0.0056(7) -0.0065(6) -0.0019(6)

loop_
_atom_type_symbol
_atom_type_description
_atom_type_scat_dispersion_real
_atom_type_scat_dispersion_imag
_atom_type_scat_source
C C 0.0033 0.0016 'International Tables Vol C Tables 4.2.6.8 and 6.1.1.4'
H H 0.0000 0.0000 'International Tables Vol C Tables 4.2.6.8 and 6.1.1.4'
P P 0.1023 0.0942 'International Tables Vol C Tables 4.2.6.8 and 6.1.1.4'
B B 0.0013 0.0007 'International Tables Vol C Tables 4.2.6.8 and 6.1.1.4'

loop_
_geom_angle_atom_site_label_1
_geom_angle_atom_site_label_2
_geom_angle_atom_site_label_3
_geom_angle
C1 P1 C4 92.01(8)
C1 P1 C5 105.64(7)
C4 P1 C5 104.25(7)
C211 P2 C221 105.80(7)
C211 P2 C5 107.74(7)
C221 P2 C5 104.02(7)
C211 P2 B1 112.07(9)
C221 P2 B1 114.30(9)
C5 P2 B1 112.30(9)
C2 C1 C11 127.27(15)
C2 C1 P1 108.73(12)
C11 C1 P1 123.68(13)
C1 C2 C3 114.47(14)
C1 C2 C21 124.50(16)
C3 C2 C21 121.01(15)
C4 C3 C2 114.08(14)
C4 C3 C31 124.91(16)
C2 C3 C31 121.01(15)
C3 C4 C41 128.14(16)
C3 C4 P1 109.01(12)
C41 C4 P1 122.41(13)
P2 C5 P1 109.48(8)
C212 C211 C216 119.22(15)
C212 C211 P2 122.49(12)
C216 C211 P2 118.29(13)
C213 C212 C211 120.20(16)
C214 C213 C212 120.38(18)
C213 C214 C215 119.79(17)
C214 C215 C216 120.35(17)
C215 C216 C211 120.07(18)
C222 C221 C226 119.57(16)
C222 C221 P2 119.59(13)
C226 C221 P2 120.84(12)
C221 C222 C223 119.98(17)
C224 C223 C222 120.46(17)
C223 C224 C225 119.75(18)
C224 C225 C226 120.38(18)
C225 C226 C221 119.85(17)

loop_
_geom_bond_atom_site_label_1
_geom_bond_atom_site_label_2
_geom_bond_distance
P1 C1 1.7998(16)
P1 C4 1.8002(17)
P1 C5 1.8724(16)
P2 C211 1.8114(16)
P2 C221 1.8153(16)
P2 C5 1.8204(16)
P2 B1 1.9152(19)
C1 C2 1.358(2)
C1 C11 1.500(2)
C2 C3 1.473(2)
C2 C21 1.505(2)
C3 C4 1.358(2)
C3 C31 1.504(2)
C4 C41 1.501(2)
C211 C212 1.391(2)
C211 C216 1.398(2)
C212 C213 1.389(2)
C213 C214 1.383(3)
C214 C215 1.383(3)
C215 C216 1.389(3)
C221 C222 1.388(2)
C221 C226 1.395(2)
C222 C223 1.395(3)
C223 C224 1.380(3)
C224 C225 1.384(3)
C225 C226 1.394(3)
